data_9017555
loop_
_publ_author_name
'Lussier, A. J.'
'Hawthorne, F. C.'

_publ_section_title
;
 Short-range constraints on chemical and structural variations in bavenite
 Sample: 10BAV
;
_journal_name_full 'Mineralogical Magazine'
_journal_page_first 213
_journal_page_last 239
_journal_volume 75
_journal_year 2011
_chemical_compound_source 'Government Pit, Albany, New Hampshire'
_chemical_formula_sum 'Al0.598 Be2.811 Ca3.946 H2 Na0.037 O28 Si9.223'
_chemical_name_mineral Bavenite
_space_group_IT_number 63
_space_group_name_Hall '-C 2c 2'
_space_group_name_H-M_alt 'C m c m'
_symmetry_space_group_name_H-M 'C m c m'
_cell_angle_alpha 90
_cell_angle_beta 90
_cell_angle_gamma 90
_cell_length_a 23.2068
_cell_length_b 4.9929
_cell_formula_units_Z 4
_cell_length_c 19.4340
_cell_volume 2251.803
_database_code_amcsd 0019876
_exptl_crystal_density_diffrn 2.683
_cod_data_source_file inputs/fixed/downloads/18/18381.cif
_cod_data_source_block 18381
_cod_original_cell_volume 2251.802
_cod_original_formula_sum 'Na.037 Ca3.946 Si9.223 Be2.811 Al.598 O28 H2'
_cod_database_code 9017555

loop_
_space_group_symop_operation_xyz
x,y,z
1/2+x,1/2+y,z
x,-y,1/2+z
1/2+x,1/2-y,1/2+z
-x,y,1/2-z
1/2-x,1/2+y,1/2-z
-x,y,z
1/2-x,1/2+y,z
x,-y,-z
1/2+x,1/2-y,-z
x,y,1/2-z
1/2+x,1/2+y,1/2-z
-x,-y,1/2+z
1/2-x,1/2-y,1/2+z
-x,-y,-z
1/2-x,1/2-y,-z

loop_
_atom_site_aniso_label
_atom_site_aniso_U_11
_atom_site_aniso_U_22
_atom_site_aniso_U_33
_atom_site_aniso_U_12
_atom_site_aniso_U_13
_atom_site_aniso_U_23
Na 0.01410 0.01180 0.01310 -0.00100 -0.00060 0.00130
Ca 0.01410 0.01180 0.01310 -0.00100 -0.00060 0.00130
SiT1 0.00900 0.00750 0.00980 0.00000 0.00000 0.00000
BeT2 0.01100 0.00500 0.01200 0.00140 0.00000 0.00000
SiT3 0.00930 0.00590 0.00890 0.00000 0.00000 0.00010
BeT3 0.00930 0.00590 0.00890 0.00000 0.00000 0.00010
SiT4 0.01030 0.00580 0.00740 0.00000 0.00000 0.00030
AlT4 0.01030 0.00580 0.00740 0.00000 0.00000 0.00030
SiT5 0.01070 0.00870 0.01010 0.00000 0.00000 -0.00120
SiT6 0.00990 0.00700 0.01020 0.00050 0.00040 0.00040
O1 0.01260 0.00980 0.00910 0.00000 0.00000 -0.00200
O2 0.01260 0.00730 0.01890 0.00000 0.00000 -0.00020
O3 0.01600 0.01160 0.01500 0.00460 0.00430 0.00070
O4 0.01700 0.01230 0.01410 0.00340 0.00140 -0.00260
O5 0.01600 0.01520 0.01030 0.00220 -0.00100 0.00090
O6 0.01380 0.00670 0.01500 0.00210 0.00080 0.00150
O7 0.01240 0.01050 0.01300 0.00150 0.00380 0.00220
O8 0.01010 0.00900 0.01710 -0.00150 0.00000 0.00000
O9 0.00920 0.00640 0.01260 0.00000 0.00000 0.00000

loop_
_atom_site_label
_atom_site_fract_x
_atom_site_fract_y
_atom_site_fract_z
_atom_site_occupancy
_atom_site_U_iso_or_equiv
Na 0.08343 0.24779 0.15288 0.00925 0.01301
Ca 0.08343 0.24779 0.15288 0.98650 0.01301
SiT1 0.00000 0.77730 0.25000 1.00000 0.00880
BeT2 0.12480 0.81790 0.25000 1.00000 0.00920
SiT3 0.00000 0.72280 0.10419 0.70100 0.00800
BeT3 0.00000 0.72280 0.10419 0.40550 0.00800
SiT4 0.09465 0.50000 0.00000 0.41050 0.00780
AlT4 0.09465 0.50000 0.00000 0.29900 0.00780
SiT5 0.17020 0.00000 0.00000 1.00000 0.00980
SiT6 0.21404 0.85830 0.14362 1.00000 0.00903
O1 0.00000 0.57580 0.18238 1.00000 0.01050
O2 0.00000 0.03600 0.11158 1.00000 0.01290
O3 0.05771 0.59810 0.07017 1.00000 0.01400
O4 0.13117 0.23450 0.03488 1.00000 0.01430
O5 0.20825 0.86830 0.06049 1.00000 0.01400
O6 0.23340 0.55810 0.16530 1.00000 0.01190
O7 0.15449 0.93200 0.18001 1.00000 0.01210
O8 0.12110 0.49000 0.25000 1.00000 0.01210
O9 0.05832 0.95380 0.25000 1.00000 0.00940
H8 0.16270 0.45720 0.25000 1.00000 0.01500

loop_
_cod_related_entry_id
_cod_related_entry_database
_cod_related_entry_code
1 AMCSD 0019876
